data_4347243
loop_
_publ_author_name
'Crandall, Laura A.'
'Bogdanowicz, Catherine A.'
'Hasheminasab, Abed'
'Chanawanno, Kullapa'
'Herrick, Richard S.'
'Ziegler, Christopher J.'

_publ_section_title
;
 Re(CO)3-Templated Formation of Aza(dibenzo)dipyrromethenes.
;
_journal_issue 7
_journal_name_full 'Inorganic chemistry'
_journal_page_first 3209
_journal_page_last 3211
_journal_paper_doi 10.1021/acs.inorgchem.5b02934
_journal_volume 55
_journal_year 2016
_chemical_formula_sum 'C23 H16 N7 O3 Re'
_chemical_formula_weight 624.62
_space_group_crystal_system triclinic
_space_group_IT_number 2
_space_group_name_Hall '-P 1'
_space_group_name_H-M_alt 'P -1'
_atom_sites_solution_hydrogens geom
_audit_creation_method SHELXL-2014/7
_cell_angle_alpha 81.245(2)
_cell_angle_beta 86.660(2)
_cell_angle_gamma 79.716(2)
_cell_formula_units_Z 4
_cell_length_a 8.4924(3)
_cell_length_b 13.9775(5)
_cell_length_c 18.5942(6)
_cell_measurement_reflns_used 9914
_cell_measurement_temperature 100(2)
_cell_measurement_theta_max 25.08
_cell_measurement_theta_min 2.65
_cell_volume 2145.32(13)
_computing_cell_refinement 'Bruker SAINT'
_computing_data_collection 'Bruker APEX2'
_computing_data_reduction 'Bruker SAINT'
_computing_molecular_graphics 'Bruker SHELXTL'
_computing_publication_material 'Bruker SHELXTL'
_computing_structure_refinement 'SHELXL-2014/7 (Sheldrick, 2014)'
_computing_structure_solution 'SHELXS-97 (Sheldrick, 2008)'
_diffrn_ambient_temperature 100(2)
_diffrn_measured_fraction_theta_full 0.996
_diffrn_measured_fraction_theta_max 0.996
_diffrn_measurement_device_type 'Bruker APEX-II CCD'
_diffrn_measurement_method '\f and \w scans'
_diffrn_radiation_type MoK\a
_diffrn_radiation_wavelength 0.71073
_diffrn_reflns_av_R_equivalents 0.0350
_diffrn_reflns_av_unetI/netI 0.0292
_diffrn_reflns_Laue_measured_fraction_full 0.996
_diffrn_reflns_Laue_measured_fraction_max 0.996
_diffrn_reflns_limit_h_max 10
_diffrn_reflns_limit_h_min -10
_diffrn_reflns_limit_k_max 16
_diffrn_reflns_limit_k_min -16
_diffrn_reflns_limit_l_max 22
_diffrn_reflns_limit_l_min -22
_diffrn_reflns_number 32040
_diffrn_reflns_point_group_measured_fraction_full 0.996
_diffrn_reflns_point_group_measured_fraction_max 0.996
_diffrn_reflns_theta_full 25.085
_diffrn_reflns_theta_max 25.085
_diffrn_reflns_theta_min 1.496
_exptl_absorpt_coefficient_mu 5.707
_exptl_absorpt_correction_T_max 0.7452
_exptl_absorpt_correction_T_min 0.5065
_exptl_absorpt_correction_type multi-scan
_exptl_absorpt_process_details SADABS
_exptl_crystal_colour red
_exptl_crystal_density_diffrn 1.934
_exptl_crystal_density_meas ?
_exptl_crystal_description block
_exptl_crystal_F_000 1208
_exptl_crystal_size_max 0.377
_exptl_crystal_size_mid 0.245
_exptl_crystal_size_min 0.166
_refine_diff_density_max 6.629
_refine_diff_density_min -2.198
_refine_diff_density_rms 0.222
_refine_ls_extinction_method none
_refine_ls_goodness_of_fit_ref 0.985
_refine_ls_hydrogen_treatment constr
_refine_ls_matrix_type full
_refine_ls_number_parameters 619
_refine_ls_number_reflns 7584
_refine_ls_number_restraints 12
_refine_ls_restrained_S_all 0.986
_refine_ls_R_factor_all 0.0460
_refine_ls_R_factor_gt 0.0423
_refine_ls_shift/su_max 0.027
_refine_ls_shift/su_mean 0.000
_refine_ls_structure_factor_coef Fsqd
_refine_ls_weighting_details 'w=1/[\s^2^(Fo^2^)+(0.0549P)^2^+37.6004P] where P=(Fo^2^+2Fc^2^)/3'
_refine_ls_weighting_scheme calc
_refine_ls_wR_factor_gt 0.1070
_refine_ls_wR_factor_ref 0.1099
_reflns_Friedel_coverage 0.000
_reflns_number_gt 6948
_reflns_number_total 7584
_reflns_threshold_expression 'I > 2\s(I)'
_cod_data_source_file ic5b02934_si_001.cif
_cod_data_source_block 5
_cod_depositor_comments
;
The following automatic conversions were performed:

data item '_exptl_crystal_density_meas' value 'not measured' was
changed to '?' -- the value is perceived as not measured.

Automatic conversion script
Id: cif_fix_values 6909 2019-04-08 15:41:33Z antanas 

2020-07-06
Z value and formula fixed to values more according to usual
chemical conventions.                 miguel
;
_cod_original_formula_sum 'C46 H32 N14 O6 Re2'
_cod_original_formula_weight 1249.25
_cod_original_formula_units_Z 2
_cod_database_code 4347243
_shelx_shelxl_version_number 2014/7
_shelx_space_group_comment
;
The symmetry employed for this shelxl refinement is uniquely defined 
by the following loop, which should always be used as a source of 
symmetry information in preference to the above space-group names. 
They are only intended as comments. 
;
_shelx_estimated_absorpt_t_min 0.222
_shelx_estimated_absorpt_t_max 0.451

loop_
_space_group_symop_operation_xyz
'x, y, z'
'-x, -y, -z'

loop_
_atom_site_label
_atom_site_type_symbol
_atom_site_fract_x
_atom_site_fract_y
_atom_site_fract_z
_atom_site_U_iso_or_equiv
_atom_site_adp_type
_atom_site_occupancy
_atom_site_site_symmetry_order
_atom_site_calc_flag
_atom_site_refinement_flags_posn
_atom_site_refinement_flags_adp
C1 C 0.7277(10) 0.7432(6) 1.0636(4) 0.0176(16) Uani 1 1 d . .
C2 C 0.5298(9) 0.6129(6) 1.1014(5) 0.0219(17) Uani 1 1 d . .
C3 C 0.6727(9) 0.6135(6) 0.9757(4) 0.0161(15) Uani 1 1 d . .
C4 C 0.3139(10) 0.8190(6) 1.1408(4) 0.0219(17) Uani 1 1 d . .
C5 C 0.1863(10) 0.9056(6) 1.1461(5) 0.0215(17) Uani 1 1 d . .
C6 C 0.0837(11) 0.9302(6) 1.2044(5) 0.031(2) Uani 1 1 d . .
H6 H 0.0856 0.8888 1.2500 0.037 Uiso 1 1 calc R U
C7 C -0.0222(10) 1.0196(6) 1.1916(5) 0.030(2) Uani 1 1 d . .
H7 H -0.0959 1.0392 1.2293 0.037 Uiso 1 1 calc R U
C8 C -0.0221(10) 1.0805(6) 1.1251(5) 0.0255(18) Uani 1 1 d . .
H8 H -0.0960 1.1406 1.1184 0.031 Uiso 1 1 calc R U
C9 C 0.0842(9) 1.0557(6) 1.0677(4) 0.0206(17) Uani 1 1 d . .
H9 H 0.0862 1.0980 1.0226 0.025 Uiso 1 1 calc R U
C10 C 0.1861(8) 0.9662(5) 1.0802(4) 0.0149(15) Uani 1 1 d . .
C11 C 0.3098(8) 0.9168(5) 1.0330(4) 0.0128(14) Uani 1 1 d . .
C12 C 0.4464(9) 0.9196(5) 0.9203(4) 0.0135(15) Uani 1 1 d . .
C13 C 0.4711(10) 0.9743(6) 0.8476(4) 0.0206(17) Uani 1 1 d . .
C14 C 0.3926(12) 1.0642(6) 0.8150(5) 0.031(2) Uani 1 1 d . .
H14 H 0.3083 1.1025 0.8393 0.038 Uiso 1 1 calc R U
C15 C 0.4444(14) 1.0955(7) 0.7441(5) 0.041(3) Uani 1 1 d . .
H15 H 0.3945 1.1572 0.7196 0.049 Uiso 1 1 calc R U
C16 C 0.5662(14) 1.0393(7) 0.7084(5) 0.040(2) Uani 1 1 d . .
H16 H 0.5972 1.0627 0.6599 0.048 Uiso 1 1 calc R U
C17 C 0.6438(12) 0.9492(6) 0.7426(5) 0.030(2) Uani 1 1 d . .
H17 H 0.7289 0.9110 0.7186 0.036 Uiso 1 1 calc R U
C18 C 0.5930(10) 0.9171(6) 0.8125(4) 0.0192(16) Uani 1 1 d . .
C19 C 0.6370(10) 0.8248(6) 0.8624(4) 0.0193(16) Uani 1 1 d . .
C20 C 0.3159(10) 0.6512(7) 0.9164(5) 0.031(2) Uani 1 1 d . .
H20 H 0.4042 0.6328 0.8846 0.037 Uiso 1 1 calc R U
C21 C 0.1709(10) 0.7051(7) 1.0046(5) 0.0258(18) Uani 1 1 d . .
H21 H 0.1391 0.7326 1.0480 0.031 Uiso 1 1 calc R U
C22 C 0.0731(10) 0.6733(6) 0.9620(5) 0.0283(19) Uani 1 1 d . .
H22 H -0.0388 0.6747 0.9695 0.034 Uiso 1 1 calc R U
C23 C 0.1118(14) 0.5919(10) 0.8502(7) 0.068(4) Uani 1 1 d . U
H23A H 0.1476 0.6220 0.8024 0.102 Uiso 1 1 calc R U
H23B H -0.0053 0.6000 0.8524 0.102 Uiso 1 1 calc R U
H23C H 0.1574 0.5217 0.8577 0.102 Uiso 1 1 calc R U
C24 C 1.2150(9) 0.2391(6) 0.5554(4) 0.0174(16) Uani 1 1 d . .
C25 C 1.0215(10) 0.1094(6) 0.5761(5) 0.0260(19) Uani 1 1 d . .
C26 C 1.1944(10) 0.1188(6) 0.4599(4) 0.0223(17) Uani 1 1 d . .
C27 C 0.7652(11) 0.3084(6) 0.6091(5) 0.028(2) Uani 1 1 d . .
C28 C 0.6540(9) 0.3995(6) 0.6183(4) 0.0209(17) Uani 1 1 d . .
C29 C 0.5343(11) 0.4221(6) 0.6700(5) 0.030(2) Uani 1 1 d . .
H29 H 0.5126 0.3749 0.7101 0.036 Uiso 1 1 calc R U
C30 C 0.4472(10) 0.5174(6) 0.6605(5) 0.0268(19) Uani 1 1 d . .
H30 H 0.3633 0.5355 0.6945 0.032 Uiso 1 1 calc R U
C31 C 0.4805(10) 0.5859(6) 0.6024(4) 0.0218(17) Uani 1 1 d . .
H31 H 0.4201 0.6505 0.5978 0.026 Uiso 1 1 calc R U
C32 C 0.6002(9) 0.5626(6) 0.5507(4) 0.0192(16) Uani 1 1 d . .
H32 H 0.6221 0.6095 0.5104 0.023 Uiso 1 1 calc R U
C33 C 0.6862(9) 0.4677(6) 0.5605(4) 0.0170(16) Uani 1 1 d . .
C34 C 0.8143(9) 0.4190(5) 0.5157(4) 0.0135(15) Uani 1 1 d . .
C35 C 0.9745(9) 0.4294(5) 0.4097(4) 0.0143(15) Uani 1 1 d . .
C36 C 1.0138(9) 0.4898(6) 0.3412(4) 0.0172(16) Uani 1 1 d . .
C37 C 0.9543(11) 0.5858(6) 0.3126(4) 0.0260(18) Uani 1 1 d . .
H37 H 0.8731 0.6253 0.3376 0.031 Uiso 1 1 calc R U
C38 C 1.0190(12) 0.6220(7) 0.2455(5) 0.033(2) Uani 1 1 d . .
H38 H 0.9815 0.6879 0.2244 0.039 Uiso 1 1 calc R U
C39 C 1.1379(11) 0.5635(7) 0.2086(4) 0.0284(19) Uani 1 1 d . .
H39 H 1.1796 0.5902 0.1629 0.034 Uiso 1 1 calc R U
C40 C 1.1960(10) 0.4671(6) 0.2376(4) 0.0242(18) Uani 1 1 d . .
H40 H 1.2771 0.4270 0.2129 0.029 Uiso 1 1 calc R U
C41 C 1.1307(9) 0.4317(6) 0.3043(4) 0.0166(15) Uani 1 1 d . .
C42 C 1.1597(10) 0.3331(6) 0.3498(4) 0.0191(16) Uani 1 1 d . .
C43 C 0.7139(13) 0.1555(8) 0.4614(6) 0.046(3) Uani 1 1 d . .
H43 H 0.6826 0.1378 0.5109 0.056 Uiso 1 1 calc R U
C44 C 0.6321(12) 0.1487(7) 0.4040(6) 0.041(3) Uani 1 1 d . .
H44 H 0.5349 0.1236 0.4057 0.050 Uiso 1 1 calc R U
C45 C 0.8436(10) 0.2080(8) 0.3655(5) 0.034(2) Uani 1 1 d . .
H45 H 0.9224 0.2334 0.3335 0.041 Uiso 1 1 calc R U
C46 C 0.6587(15) 0.2022(12) 0.2668(7) 0.070(4) Uani 1 1 d . U
H46A H 0.6563 0.1398 0.2495 0.105 Uiso 1 1 calc R U
H46B H 0.7349 0.2371 0.2366 0.105 Uiso 1 1 calc R U
H46C H 0.5517 0.2426 0.2638 0.105 Uiso 1 1 calc R U
N1 N 0.3605(11) 0.7492(5) 1.1893(4) 0.041(2) Uani 1 1 d . .
H1 H 0.2912 0.7474 1.2233 0.061 Uiso 1 1 calc R U
N2 N 0.3794(7) 0.8295(4) 1.0678(3) 0.0147(13) Uani 1 1 d . .
N3 N 0.3371(7) 0.9601(5) 0.9658(3) 0.0154(13) Uani 1 1 d . .
N4 N 0.5423(7) 0.8311(5) 0.9284(3) 0.0137(13) Uani 1 1 d . .
N5 N 0.7351(9) 0.7505(5) 0.8509(4) 0.0257(16) Uani 1 1 d . .
H5 H 0.7724 0.7589 0.8080 0.039 Uiso 1 1 calc R U
N6 N 0.3253(7) 0.6911(4) 0.9745(4) 0.0177(14) Uani 1 1 d . .
N7 N 0.1654(8) 0.6394(6) 0.9071(4) 0.0311(18) Uani 1 1 d . .
N8 N 0.7763(12) 0.2266(6) 0.6487(5) 0.046(2) Uani 1 1 d . .
H8A H 0.8308 0.2266 0.6850 0.068 Uiso 1 1 calc R U
N9 N 0.8618(7) 0.3248(5) 0.5452(3) 0.0164(13) Uani 1 1 d . .
N10 N 0.8645(7) 0.4685(4) 0.4542(3) 0.0155(13) Uani 1 1 d . .
N11 N 1.0607(8) 0.3378(4) 0.4140(3) 0.0164(13) Uani 1 1 d . .
N12 N 1.2489(9) 0.2575(5) 0.3345(4) 0.0273(16) Uani 1 1 d . .
H12 H 1.2502 0.2570 0.2894 0.041 Uiso 1 1 calc R U
N13 N 0.8503(8) 0.1921(5) 0.4379(4) 0.0244(15) Uani 1 1 d . .
N14 N 0.7091(9) 0.1828(7) 0.3440(5) 0.042(2) Uani 1 1 d . .
O1 O 0.8392(6) 0.7569(4) 1.0907(3) 0.0226(12) Uani 1 1 d . .
O2 O 0.5308(7) 0.5462(4) 1.1464(3) 0.0277(13) Uani 1 1 d . .
O3 O 0.7476(7) 0.5470(4) 0.9524(3) 0.0266(13) Uani 1 1 d . .
O4 O 1.3230(8) 0.2478(5) 0.5878(3) 0.0321(14) Uani 1 1 d . .
O5 O 1.0212(9) 0.0391(4) 0.6196(4) 0.0380(17) Uani 1 1 d . .
O6 O 1.2843(8) 0.0557(4) 0.4389(3) 0.0297(14) Uani 1 1 d . .
Re1 Re 0.54323(3) 0.71621(2) 1.02098(2) 0.01107(10) Uani 1 1 d . .
Re2 Re 1.04531(3) 0.21655(2) 0.50185(2) 0.01399(10) Uani 1 1 d . .

loop_
_atom_site_aniso_label
_atom_site_aniso_U_11
_atom_site_aniso_U_22
_atom_site_aniso_U_33
_atom_site_aniso_U_23
_atom_site_aniso_U_13
_atom_site_aniso_U_12
C1 0.024(4) 0.016(4) 0.011(4) -0.003(3) 0.006(3) -0.001(3)
C2 0.018(4) 0.019(4) 0.030(5) -0.007(4) 0.004(3) -0.003(3)
C3 0.015(4) 0.016(4) 0.018(4) 0.000(3) -0.003(3) -0.005(3)
C4 0.021(4) 0.017(4) 0.026(4) -0.002(3) 0.012(3) -0.001(3)
C5 0.021(4) 0.016(4) 0.027(4) -0.001(3) 0.009(3) -0.005(3)
C6 0.033(5) 0.025(5) 0.030(5) 0.001(4) 0.019(4) -0.003(4)
C7 0.024(5) 0.025(5) 0.040(5) -0.005(4) 0.013(4) -0.001(4)
C8 0.017(4) 0.020(4) 0.037(5) -0.009(4) 0.001(3) 0.006(3)
C9 0.022(4) 0.018(4) 0.021(4) -0.003(3) -0.005(3) 0.001(3)
C10 0.011(3) 0.017(4) 0.018(4) -0.004(3) -0.003(3) -0.003(3)
C11 0.011(3) 0.011(4) 0.019(4) -0.007(3) -0.003(3) -0.003(3)
C12 0.019(4) 0.008(3) 0.016(4) -0.004(3) -0.005(3) -0.005(3)
C13 0.035(5) 0.015(4) 0.012(4) -0.003(3) -0.007(3) -0.002(3)
C14 0.048(6) 0.024(5) 0.017(4) -0.003(3) -0.003(4) 0.007(4)
C15 0.073(8) 0.025(5) 0.016(4) 0.004(4) -0.002(4) 0.008(5)
C16 0.074(8) 0.028(5) 0.013(4) -0.001(4) 0.003(4) -0.003(5)
C17 0.047(6) 0.025(5) 0.019(4) -0.008(4) 0.002(4) -0.003(4)
C18 0.032(4) 0.018(4) 0.010(4) -0.003(3) 0.000(3) -0.011(3)
C19 0.023(4) 0.022(4) 0.014(4) -0.004(3) -0.001(3) -0.005(3)
C20 0.017(4) 0.042(6) 0.036(5) -0.022(4) 0.000(4) 0.000(4)
C21 0.017(4) 0.037(5) 0.024(4) 0.000(4) 0.001(3) -0.010(4)
C22 0.019(4) 0.027(5) 0.042(5) -0.010(4) -0.006(4) -0.005(4)
C23 0.039(6) 0.095(9) 0.086(9) -0.074(8) -0.024(6) 0.002(6)
C24 0.025(4) 0.021(4) 0.006(3) -0.001(3) -0.006(3) -0.002(3)
C25 0.023(4) 0.023(5) 0.029(5) 0.000(4) 0.006(3) 0.000(3)
C26 0.023(4) 0.019(4) 0.024(4) 0.003(3) -0.003(3) -0.004(4)
C27 0.033(5) 0.018(4) 0.026(4) 0.004(3) 0.017(4) -0.001(4)
C28 0.020(4) 0.014(4) 0.027(4) -0.004(3) 0.008(3) 0.001(3)
C29 0.029(5) 0.022(5) 0.034(5) 0.000(4) 0.014(4) 0.001(4)
C30 0.020(4) 0.029(5) 0.028(5) -0.007(4) 0.007(3) 0.004(4)
C31 0.020(4) 0.018(4) 0.028(4) -0.009(3) -0.007(3) 0.003(3)
C32 0.020(4) 0.018(4) 0.020(4) -0.005(3) -0.005(3) 0.000(3)
C33 0.016(4) 0.017(4) 0.020(4) -0.006(3) -0.003(3) -0.005(3)
C34 0.014(4) 0.011(4) 0.017(4) -0.005(3) -0.003(3) -0.003(3)
C35 0.016(4) 0.015(4) 0.014(4) -0.003(3) -0.005(3) -0.005(3)
C36 0.021(4) 0.019(4) 0.010(3) 0.002(3) -0.004(3) -0.002(3)
C37 0.033(5) 0.023(4) 0.019(4) 0.001(3) -0.002(3) 0.000(4)
C38 0.042(6) 0.027(5) 0.023(4) 0.008(4) -0.001(4) 0.001(4)
C39 0.040(5) 0.034(5) 0.011(4) 0.002(3) 0.000(3) -0.010(4)
C40 0.027(4) 0.032(5) 0.015(4) -0.003(3) 0.000(3) -0.009(4)
C41 0.022(4) 0.020(4) 0.010(3) -0.006(3) -0.005(3) -0.005(3)
C42 0.024(4) 0.023(4) 0.011(4) -0.004(3) 0.001(3) -0.008(3)
C43 0.046(6) 0.037(6) 0.055(7) 0.019(5) -0.006(5) -0.025(5)
C44 0.038(6) 0.027(5) 0.061(7) 0.004(5) -0.011(5) -0.017(4)
C45 0.021(4) 0.056(6) 0.035(5) -0.031(5) -0.001(4) -0.011(4)
C46 0.047(7) 0.120(11) 0.054(7) -0.048(7) -0.015(6) -0.011(7)
N1 0.055(5) 0.022(4) 0.030(4) 0.012(3) 0.029(4) 0.013(4)
N2 0.018(3) 0.012(3) 0.012(3) 0.000(2) 0.003(2) -0.001(3)
N3 0.017(3) 0.016(3) 0.015(3) -0.005(2) -0.002(2) -0.002(3)
N4 0.011(3) 0.019(3) 0.013(3) -0.006(2) -0.001(2) -0.003(3)
N5 0.033(4) 0.021(4) 0.020(4) -0.004(3) 0.010(3) 0.002(3)
N6 0.014(3) 0.010(3) 0.029(4) -0.005(3) -0.003(3) 0.001(2)
N7 0.020(4) 0.032(4) 0.048(5) -0.023(4) -0.015(3) -0.001(3)
N8 0.059(6) 0.026(4) 0.038(5) 0.013(4) 0.023(4) 0.009(4)
N9 0.017(3) 0.013(3) 0.017(3) 0.004(2) 0.004(3) -0.003(3)
N10 0.020(3) 0.013(3) 0.013(3) 0.001(2) -0.003(3) -0.003(3)
N11 0.023(3) 0.010(3) 0.017(3) -0.001(2) 0.001(3) -0.005(3)
N12 0.037(4) 0.018(4) 0.023(4) -0.005(3) 0.010(3) 0.005(3)
N13 0.018(3) 0.018(4) 0.036(4) 0.003(3) -0.010(3) -0.003(3)
N14 0.024(4) 0.058(6) 0.051(5) -0.034(5) -0.003(4) -0.005(4)
O1 0.015(3) 0.032(3) 0.022(3) -0.009(2) -0.005(2) -0.003(2)
O2 0.031(3) 0.016(3) 0.030(3) 0.007(3) 0.007(3) -0.002(2)
O3 0.028(3) 0.018(3) 0.031(3) -0.007(3) 0.000(3) 0.003(3)
O4 0.040(4) 0.030(3) 0.024(3) 0.003(3) -0.008(3) -0.005(3)
O5 0.053(4) 0.017(3) 0.034(4) 0.011(3) 0.014(3) 0.004(3)
O6 0.037(4) 0.018(3) 0.029(3) -0.004(2) 0.007(3) 0.007(3)
Re1 0.01008(16) 0.00959(16) 0.01323(16) -0.00179(11) 0.00014(10) -0.00095(11)
Re2 0.01619(17) 0.01032(16) 0.01367(16) 0.00048(11) 0.00265(11) -0.00037(12)

loop_
_atom_type_symbol
_atom_type_description
_atom_type_scat_dispersion_real
_atom_type_scat_dispersion_imag
_atom_type_scat_source
C C 0.0033 0.0016 'International Tables Vol C Tables 4.2.6.8 and 6.1.1.4'
N N 0.0061 0.0033 'International Tables Vol C Tables 4.2.6.8 and 6.1.1.4'
O O 0.0106 0.0060 'International Tables Vol C Tables 4.2.6.8 and 6.1.1.4'
Re Re -1.0185 7.2310 'International Tables Vol C Tables 4.2.6.8 and 6.1.1.4'
H H 0.0000 0.0000 'International Tables Vol C Tables 4.2.6.8 and 6.1.1.4'

loop_
_geom_angle_atom_site_label_1
_geom_angle_atom_site_label_2
_geom_angle_atom_site_label_3
_geom_angle
O1 C1 Re1 178.0(7)
O2 C2 Re1 174.4(7)
O3 C3 Re1 175.3(7)
N1 C4 N2 124.5(7)
N1 C4 C5 128.3(7)
N2 C4 C5 107.1(7)
C10 C5 C6 122.3(8)
C10 C5 C4 107.2(7)
C6 C5 C4 130.4(8)
C5 C6 C7 115.9(8)
C5 C6 H6 122.0
C7 C6 H6 122.0
C8 C7 C6 121.6(8)
C8 C7 H7 119.2
C6 C7 H7 119.2
C7 C8 C9 121.7(8)
C7 C8 H8 119.1
C9 C8 H8 119.1
C10 C9 C8 116.3(7)
C10 C9 H9 121.8
C8 C9 H9 121.8
C5 C10 C9 122.1(7)
C5 C10 C11 106.9(7)
C9 C10 C11 131.0(7)
N3 C11 N2 129.6(7)
N3 C11 C10 119.8(6)
N2 C11 C10 110.6(6)
N3 C12 N4 130.2(7)
N3 C12 C13 118.9(7)
N4 C12 C13 110.8(6)
C14 C13 C18 122.7(8)
C14 C13 C12 130.3(8)
C18 C13 C12 107.1(7)
C13 C14 C15 116.0(8)
C13 C14 H14 122.0
C15 C14 H14 122.0
C16 C15 C14 122.0(9)
C16 C15 H15 119.0
C14 C15 H15 119.0
C15 C16 C17 120.9(8)
C15 C16 H16 119.5
C17 C16 H16 119.5
C18 C17 C16 117.7(8)
C18 C17 H17 121.1
C16 C17 H17 121.1
C17 C18 C13 120.7(8)
C17 C18 C19 132.8(8)
C13 C18 C19 106.4(7)
N5 C19 N4 123.5(7)
N5 C19 C18 127.9(7)
N4 C19 C18 108.6(6)
N6 C20 N7 111.3(8)
N6 C20 H20 124.4
N7 C20 H20 124.4
C22 C21 N6 108.8(8)
C22 C21 H21 125.6
N6 C21 H21 125.6
N7 C22 C21 106.5(8)
N7 C22 H22 126.7
C21 C22 H22 126.7
N7 C23 H23A 109.5
N7 C23 H23B 109.5
H23A C23 H23B 109.5
N7 C23 H23C 109.5
H23A C23 H23C 109.5
H23B C23 H23C 109.5
O4 C24 Re2 176.3(7)
O5 C25 Re2 173.5(7)
O6 C26 Re2 175.5(7)
N8 C27 N9 122.8(8)
N8 C27 C28 127.9(8)
N9 C27 C28 109.4(7)
C33 C28 C29 121.8(7)
C33 C28 C27 105.8(7)
C29 C28 C27 132.4(8)
C28 C29 C30 116.9(8)
C28 C29 H29 121.5
C30 C29 H29 121.5
C31 C30 C29 121.2(8)
C31 C30 H30 119.4
C29 C30 H30 119.4
C30 C31 C32 121.6(7)
C30 C31 H31 119.2
C32 C31 H31 119.2
C33 C32 C31 116.8(7)
C33 C32 H32 121.6
C31 C32 H32 121.6
C28 C33 C32 121.7(7)
C28 C33 C34 107.5(7)
C32 C33 C34 130.7(7)
N10 C34 N9 129.5(7)
N10 C34 C33 119.7(7)
N9 C34 C33 110.8(6)
N10 C35 N11 130.8(7)
N10 C35 C36 118.7(7)
N11 C35 C36 110.6(6)
C37 C36 C41 121.5(7)
C37 C36 C35 131.3(7)
C41 C36 C35 107.2(7)
C36 C37 C38 117.0(8)
C36 C37 H37 121.5
C38 C37 H37 121.5
C37 C38 C39 121.4(8)
C37 C38 H38 119.3
C39 C38 H38 119.3
C40 C39 C38 121.1(8)
C40 C39 H39 119.5
C38 C39 H39 119.5
C41 C40 C39 117.1(8)
C41 C40 H40 121.5
C39 C40 H40 121.5
C36 C41 C40 121.9(7)
C36 C41 C42 106.3(6)
C40 C41 C42 131.7(7)
N12 C42 N11 124.6(7)
N12 C42 C41 127.3(7)
N11 C42 C41 108.0(6)
C44 C43 N13 109.2(10)
C44 C43 H43 125.4
N13 C43 H43 125.4
N14 C44 C43 108.6(9)
N14 C44 H44 125.7
C43 C44 H44 125.7
N13 C45 N14 110.5(9)
N13 C45 H45 124.7
N14 C45 H45 124.7
N14 C46 H46A 109.5
N14 C46 H46B 109.5
H46A C46 H46B 109.5
N14 C46 H46C 109.5
H46A C46 H46C 109.5
H46B C46 H46C 109.5
C4 N1 H1 109.5
C11 N2 C4 108.0(6)
C11 N2 Re1 126.9(5)
C4 N2 Re1 124.8(5)
C12 N3 C11 122.9(6)
C12 N4 C19 107.0(6)
C12 N4 Re1 126.5(5)
C19 N4 Re1 126.4(5)
C19 N5 H5 109.5
C20 N6 C21 105.4(7)
C20 N6 Re1 127.0(6)
C21 N6 Re1 127.3(5)
C20 N7 C22 107.9(7)
C20 N7 C23 126.4(8)
C22 N7 C23 125.6(8)
C27 N8 H8A 109.5
C34 N9 C27 106.5(6)
C34 N9 Re2 127.1(5)
C27 N9 Re2 126.4(5)
C35 N10 C34 123.5(7)
C35 N11 C42 107.9(6)
C35 N11 Re2 126.3(5)
C42 N11 Re2 125.8(5)
C42 N12 H12 109.5
C45 N13 C43 104.9(8)
C45 N13 Re2 125.9(6)
C43 N13 Re2 129.2(7)
C44 N14 C45 106.7(9)
C44 N14 C46 129.8(9)
C45 N14 C46 123.2(10)
C1 Re1 C3 91.0(3)
C1 Re1 C2 88.5(3)
C3 Re1 C2 83.9(3)
C1 Re1 N2 93.9(3)
C3 Re1 N2 175.1(3)
C2 Re1 N2 96.3(3)
C1 Re1 N4 95.3(3)
C3 Re1 N4 96.7(3)
C2 Re1 N4 176.1(3)
N2 Re1 N4 82.8(2)
C1 Re1 N6 177.3(3)
C3 Re1 N6 91.8(3)
C2 Re1 N6 91.9(3)
N2 Re1 N6 83.3(2)
N4 Re1 N6 84.3(2)
C24 Re2 C25 87.5(4)
C24 Re2 C26 88.4(3)
C25 Re2 C26 83.3(3)
C24 Re2 N9 95.8(3)
C25 Re2 N9 96.6(3)
C26 Re2 N9 175.8(3)
C24 Re2 N11 95.7(3)
C25 Re2 N11 176.8(3)
C26 Re2 N11 97.0(3)
N9 Re2 N11 82.8(2)
C24 Re2 N13 178.9(3)
C25 Re2 N13 93.5(3)
C26 Re2 N13 91.4(3)
N9 Re2 N13 84.4(3)
N11 Re2 N13 83.3(2)

loop_
_geom_bond_atom_site_label_1
_geom_bond_atom_site_label_2
_geom_bond_distance
C1 O1 1.156(10)
C1 Re1 1.916(8)
C2 O2 1.154(10)
C2 Re1 1.927(8)
C3 O3 1.156(9)
C3 Re1 1.917(8)
C4 N1 1.248(11)
C4 N2 1.433(10)
C4 C5 1.484(11)
C5 C10 1.380(11)
C5 C6 1.396(11)
C6 C7 1.400(12)
C6 H6 0.9500
C7 C8 1.391(13)
C7 H7 0.9500
C8 C9 1.401(11)
C8 H8 0.9500
C9 C10 1.384(11)
C9 H9 0.9500
C10 C11 1.473(10)
C11 N3 1.330(10)
C11 N2 1.343(9)
C12 N3 1.328(10)
C12 N4 1.348(10)
C12 C13 1.470(10)
C13 C14 1.382(12)
C13 C18 1.387(11)
C14 C15 1.395(13)
C14 H14 0.9500
C15 C16 1.383(14)
C15 H15 0.9500
C16 C17 1.391(13)
C16 H16 0.9500
C17 C18 1.379(11)
C17 H17 0.9500
C18 C19 1.472(11)
C19 N5 1.248(10)
C19 N4 1.433(10)
C20 N6 1.302(11)
C20 N7 1.342(11)
C20 H20 0.9500
C21 C22 1.353(12)
C21 N6 1.388(10)
C21 H21 0.9500
C22 N7 1.343(12)
C22 H22 0.9500
C23 N7 1.465(11)
C23 H23A 0.9800
C23 H23B 0.9800
C23 H23C 0.9800
C24 O4 1.160(10)
C24 Re2 1.896(7)
C25 O5 1.174(10)
C25 Re2 1.907(8)
C26 O6 1.159(10)
C26 Re2 1.916(9)
C27 N8 1.254(11)
C27 N9 1.417(10)
C27 C28 1.470(11)
C28 C33 1.373(11)
C28 C29 1.385(11)
C29 C30 1.394(12)
C29 H29 0.9500
C30 C31 1.381(12)
C30 H30 0.9500
C31 C32 1.389(11)
C31 H31 0.9500
C32 C33 1.387(11)
C32 H32 0.9500
C33 C34 1.464(10)
C34 N10 1.334(10)
C34 N9 1.346(9)
C35 N10 1.312(10)
C35 N11 1.350(10)
C35 C36 1.473(10)
C36 C37 1.382(11)
C36 C41 1.385(11)
C37 C38 1.394(12)
C37 H37 0.9500
C38 C39 1.398(13)
C38 H38 0.9500
C39 C40 1.387(12)
C39 H39 0.9500
C40 C41 1.386(11)
C40 H40 0.9500
C41 C42 1.492(11)
C42 N12 1.245(10)
C42 N11 1.422(10)
C43 C44 1.331(15)
C43 N13 1.371(12)
C43 H43 0.9500
C44 N14 1.329(14)
C44 H44 0.9500
C45 N13 1.333(12)
C45 N14 1.352(11)
C45 H45 0.9500
C46 N14 1.493(14)
C46 H46A 0.9800
C46 H46B 0.9800
C46 H46C 0.9800
N1 H1 0.8400
N2 Re1 2.167(6)
N4 Re1 2.168(6)
N5 H5 0.8400
N6 Re1 2.192(6)
N8 H8A 0.8400
N9 Re2 2.179(6)
N11 Re2 2.184(6)
N12 H12 0.8400
N13 Re2 2.197(7)
